data_4315734
loop_
_publ_author_name
'Valentyna V. Semenaka'
'Oksana V. Nesterova'
'Volodymyr N. Kokozay'
'Viktoriya V. Dyakonenko'
'Roman I. Zubatyuk'
'Oleg V. Shishkin'
'Roman Bo\<ca'
'Julia Jezierska'
'Andrew Ozarowski'

_publ_section_title
;
 CrIII-CrIII Interactions in Two Alkoxo-Bridged Heterometallic Zn2Cr2
 Complexes Self-Assembled from Zinc Oxide, Reinecke's Salt, and
 Diethanolamine
;
_journal_name_full 'Inorganic Chemistry'
_journal_page_first 5460
_journal_page_last 5471
_journal_paper_doi 10.1021/ic1000123
_journal_volume 49
_journal_year 2010
_chemical_formula_moiety 'C20 H38 Cr2 N8 O8 S4 Zn2, 4(C2 H6 O S)'
_chemical_formula_sum 'C28 H62 Cr2 N8 O12 S8 Zn2'
_chemical_formula_weight 1194.08
_chemical_name_systematic
;
?
;
_space_group_IT_number 2
_symmetry_cell_setting triclinic
_symmetry_space_group_name_Hall '-P 1'
_symmetry_space_group_name_H-M 'P -1'
_atom_sites_solution_hydrogens difmap
_atom_sites_solution_primary direct
_atom_sites_solution_secondary difmap
_audit_creation_method SHELXL-97
_cell_angle_alpha 93.36(3)
_cell_angle_beta 94.28(4)
_cell_angle_gamma 108.77(4)
_cell_formula_units_Z 1
_cell_length_a 9.782(5)
_cell_length_b 11.095(4)
_cell_length_c 12.188(5)
_cell_measurement_temperature 100(2)
_cell_volume 1244.1(10)
_computing_structure_refinement 'SHELXL-97 (Sheldrick, 1997)'
_computing_structure_solution 'SHELXS-97 (Sheldrick, 1990)'
_diffrn_ambient_temperature 100(2)
_diffrn_detector_area_resol_mean 16.1827
_diffrn_measured_fraction_theta_full 0.982
_diffrn_measured_fraction_theta_max 0.982
_diffrn_measurement_device_type Xcalibur"3
_diffrn_measurement_method \w-scans
_diffrn_radiation_monochromator graphite
_diffrn_radiation_source 'Enhance (Mo) X-ray Source'
_diffrn_radiation_type MoK\a
_diffrn_radiation_wavelength 0.71073
_diffrn_reflns_av_R_equivalents 0.0246
_diffrn_reflns_av_sigmaI/netI 0.0553
_diffrn_reflns_limit_h_max 13
_diffrn_reflns_limit_h_min -13
_diffrn_reflns_limit_k_max 15
_diffrn_reflns_limit_k_min -14
_diffrn_reflns_limit_l_max 15
_diffrn_reflns_limit_l_min -17
_diffrn_reflns_number 12557
_diffrn_reflns_theta_full 30.00
_diffrn_reflns_theta_max 30.00
_diffrn_reflns_theta_min 2.91
_diffrn_standards_interval_count 50
_diffrn_standards_number 2
_exptl_absorpt_coefficient_mu 1.772
_exptl_absorpt_correction_T_max 0.7083
_exptl_absorpt_correction_T_min 0.5302
_exptl_absorpt_correction_type empirical
_exptl_absorpt_process_details 'Blessing, R. H. Acta Crystallogr., Sect A 1995, 51, 33-38.'
_exptl_crystal_density_diffrn 1.594
_exptl_crystal_density_method 'not measured'
_exptl_crystal_description block
_exptl_crystal_F_000 618
_exptl_crystal_size_max 0.50
_exptl_crystal_size_mid 0.30
_exptl_crystal_size_min 0.20
_refine_diff_density_max 0.490
_refine_diff_density_min -0.469
_refine_diff_density_rms 0.081
_refine_ls_extinction_method none
_refine_ls_goodness_of_fit_ref 0.878
_refine_ls_hydrogen_treatment constr
_refine_ls_matrix_type full
_refine_ls_number_parameters 275
_refine_ls_number_reflns 7118
_refine_ls_number_restraints 0
_refine_ls_restrained_S_all 0.878
_refine_ls_R_factor_all 0.0535
_refine_ls_R_factor_gt 0.0319
_refine_ls_shift/su_max 0.001
_refine_ls_shift/su_mean 0.000
_refine_ls_structure_factor_coef Fsqd
_refine_ls_weighting_details 'calc w=1/[\s^2^(Fo^2^)+(0.0336P)^2^+0.0000P] where P=(Fo^2^+2Fc^2^)/3'
_refine_ls_weighting_scheme calc
_refine_ls_wR_factor_gt 0.0643
_refine_ls_wR_factor_ref 0.0681
_reflns_number_gt 4948
_reflns_number_total 7118
_reflns_threshold_expression >2sigma(I)
_cod_data_source_file ic1000123_si_002_1.cif
_cod_data_source_block koko117
_cod_original_cell_volume 1244.2(9)
_cod_database_code 4315734

loop_
_symmetry_equiv_pos_as_xyz
'x, y, z'
'-x, -y, -z'

loop_
_atom_site_label
_atom_site_type_symbol
_atom_site_fract_x
_atom_site_fract_y
_atom_site_fract_z
_atom_site_U_iso_or_equiv
_atom_site_adp_type
_atom_site_occupancy
_atom_site_symmetry_multiplicity
_atom_site_calc_flag
_atom_site_refinement_flags
_atom_site_disorder_assembly
_atom_site_disorder_group
Cr1 Cr 0.12787(3) 0.09357(3) 0.56997(2) 0.01407(7) Uani 1 1 d . . .
Zn1 Zn 0.07824(2) 0.15570(2) 0.308604(19) 0.01719(6) Uani 1 1 d . . .
S1 S 0.37351(6) 0.18261(5) 0.01263(5) 0.02785(12) Uani 1 1 d . . .
S2 S -0.24491(6) 0.38012(6) 0.36860(5) 0.03255(13) Uani 1 1 d . . .
S3 S 0.54401(5) 0.51517(5) 0.71091(5) 0.02406(11) Uani 1 1 d . . .
S4 S -0.10692(6) 0.31189(5) 0.00324(5) 0.02946(13) Uani 1 1 d . . .
N1 N 0.12279(16) 0.26071(15) 0.65208(13) 0.0175(3) Uani 1 1 d . . .
H1N H 0.1972 0.3281 0.6483 0.021 Uiso 1 1 d R . .
N2 N 0.34534(16) 0.12341(15) 0.62485(13) 0.0171(3) Uani 1 1 d . . .
H2N H 0.3805 0.2036 0.6616 0.020 Uiso 1 1 d R . .
N3 N 0.19412(18) 0.17695(17) 0.18151(15) 0.0254(4) Uani 1 1 d . . .
N4 N -0.03353(18) 0.27357(16) 0.31325(15) 0.0235(4) Uani 1 1 d . . .
O1 O -0.05318(13) -0.02209(12) 0.29416(11) 0.0176(3) Uani 1 1 d . . .
O2 O 0.06370(13) -0.08504(12) 0.50140(11) 0.0160(3) Uani 1 1 d . . .
O3 O 0.57761(16) 0.19724(15) 0.79084(14) 0.0325(4) Uani 1 1 d . . .
H3A H 0.6631 0.2186 0.8154 0.049 Uiso 1 1 calc R . .
O4 O 0.21143(13) 0.16791(13) 0.43967(11) 0.0172(3) Uani 1 1 d . . .
O5 O 0.42163(15) 0.40339(14) 0.65412(13) 0.0297(4) Uani 1 1 d . . .
O6 O -0.14424(16) 0.30240(15) -0.11993(13) 0.0320(4) Uani 1 1 d . . .
C1 C 0.12899(19) -0.15701(18) 0.43480(17) 0.0186(4) Uani 1 1 d . . .
H1A H 0.2072 -0.1734 0.4784 0.022 Uiso 1 1 calc R . .
H1B H 0.1690 -0.1094 0.3738 0.022 Uiso 1 1 calc R . .
C2 C -0.0136(2) 0.28256(18) 0.60902(17) 0.0201(4) Uani 1 1 d . . .
H2A H 0.0067 0.3393 0.5503 0.024 Uiso 1 1 calc R . .
H2B H -0.0494 0.3234 0.6678 0.024 Uiso 1 1 calc R . .
C3 C -0.1339(2) -0.24302(19) 0.22745(16) 0.0208(4) Uani 1 1 d . . .
H3B H -0.2339 -0.2552 0.2011 0.025 Uiso 1 1 calc R . .
H3C H -0.1030 -0.3059 0.1867 0.025 Uiso 1 1 calc R . .
C4 C -0.0388(2) -0.10972(19) 0.20840(16) 0.0201(4) Uani 1 1 d . . .
H4B H 0.0616 -0.1064 0.2094 0.024 Uiso 1 1 calc R . .
H4C H -0.0685 -0.0870 0.1370 0.024 Uiso 1 1 calc R . .
C5 C 0.3726(2) 0.0349(2) 0.70337(17) 0.0208(4) Uani 1 1 d . . .
H5B H 0.3395 -0.0509 0.6668 0.025 Uiso 1 1 calc R . .
H5C H 0.3155 0.0350 0.7651 0.025 Uiso 1 1 calc R . .
C6 C 0.5305(2) 0.06774(19) 0.74759(17) 0.0213(4) Uani 1 1 d . . .
H6B H 0.5402 0.0133 0.8050 0.026 Uiso 1 1 calc R . .
H6C H 0.5879 0.0561 0.6888 0.026 Uiso 1 1 calc R . .
C7 C 0.4204(2) 0.12755(19) 0.52262(16) 0.0200(4) Uani 1 1 d . . .
H7A H 0.4001 0.0416 0.4886 0.024 Uiso 1 1 calc R . .
H7B H 0.5245 0.1652 0.5407 0.024 Uiso 1 1 calc R . .
C8 C 0.36700(19) 0.20686(19) 0.44317(16) 0.0189(4) Uani 1 1 d . . .
H8A H 0.4091 0.2969 0.4680 0.023 Uiso 1 1 calc R . .
H8B H 0.3955 0.1935 0.3701 0.023 Uiso 1 1 calc R . .
C9 C 0.2690(2) 0.17829(18) 0.11140(16) 0.0202(4) Uani 1 1 d . . .
C10 C -0.1212(2) 0.3183(2) 0.33737(17) 0.0226(4) Uani 1 1 d . . .
C11 C 0.7049(2) 0.4843(2) 0.6796(2) 0.0402(6) Uani 1 1 d . . .
H11A H 0.7170 0.4934 0.6027 0.060 Uiso 1 1 calc R . .
H11B H 0.6977 0.3989 0.6955 0.060 Uiso 1 1 calc R . .
H11C H 0.7869 0.5440 0.7235 0.060 Uiso 1 1 calc R . .
C12 C 0.5487(3) 0.4859(2) 0.8523(2) 0.0428(6) Uani 1 1 d . . .
H12A H 0.4662 0.4985 0.8828 0.064 Uiso 1 1 calc R . .
H12B H 0.6361 0.5438 0.8915 0.064 Uiso 1 1 calc R . .
H12C H 0.5464 0.3995 0.8591 0.064 Uiso 1 1 calc R . .
C13 C -0.2026(3) 0.1597(2) 0.0464(2) 0.0451(7) Uani 1 1 d . . .
H13A H -0.1668 0.0964 0.0137 0.068 Uiso 1 1 calc R . .
H13B H -0.3042 0.1384 0.0233 0.068 Uiso 1 1 calc R . .
H13C H -0.1884 0.1623 0.1254 0.068 Uiso 1 1 calc R . .
C14 C -0.2103(3) 0.4003(2) 0.0625(2) 0.0350(5) Uani 1 1 d . . .
H14A H -0.1817 0.4845 0.0376 0.053 Uiso 1 1 calc R . .
H14B H -0.1935 0.4063 0.1416 0.053 Uiso 1 1 calc R . .
H14C H -0.3116 0.3577 0.0403 0.053 Uiso 1 1 calc R . .

loop_
_atom_site_aniso_label
_atom_site_aniso_U_11
_atom_site_aniso_U_22
_atom_site_aniso_U_33
_atom_site_aniso_U_23
_atom_site_aniso_U_13
_atom_site_aniso_U_12
Cr1 0.01041(13) 0.01527(15) 0.01665(16) 0.00208(11) 0.00319(11) 0.00387(11)
Zn1 0.01462(11) 0.01785(12) 0.01921(12) 0.00484(9) 0.00304(9) 0.00463(8)
S1 0.0283(3) 0.0285(3) 0.0244(3) 0.0008(2) 0.0105(2) 0.0044(2)
S2 0.0308(3) 0.0364(3) 0.0383(3) 0.0060(3) 0.0068(2) 0.0206(2)
S3 0.0236(3) 0.0163(2) 0.0297(3) 0.0040(2) 0.0010(2) 0.00308(19)
S4 0.0242(3) 0.0277(3) 0.0335(3) -0.0007(2) -0.0019(2) 0.0061(2)
N1 0.0145(7) 0.0168(8) 0.0207(9) 0.0012(6) 0.0025(6) 0.0042(6)
N2 0.0144(7) 0.0186(8) 0.0182(8) 0.0023(6) 0.0013(6) 0.0053(6)
N3 0.0227(9) 0.0275(10) 0.0231(10) 0.0046(7) 0.0053(7) 0.0029(7)
N4 0.0204(8) 0.0209(9) 0.0305(10) 0.0073(7) 0.0023(7) 0.0074(7)
O1 0.0171(6) 0.0175(7) 0.0180(7) 0.0012(5) 0.0059(5) 0.0045(5)
O2 0.0117(6) 0.0179(7) 0.0195(7) 0.0011(5) 0.0033(5) 0.0061(5)
O3 0.0287(8) 0.0257(8) 0.0402(10) -0.0060(7) -0.0123(7) 0.0099(6)
O4 0.0101(6) 0.0226(7) 0.0195(7) 0.0054(5) 0.0038(5) 0.0049(5)
O5 0.0193(7) 0.0215(8) 0.0442(10) -0.0006(7) -0.0017(7) 0.0029(6)
O6 0.0280(8) 0.0370(9) 0.0304(9) 0.0004(7) 0.0058(7) 0.0097(7)
C1 0.0149(9) 0.0202(10) 0.0233(10) -0.0002(8) 0.0042(8) 0.0095(7)
C2 0.0205(9) 0.0175(10) 0.0244(11) -0.0003(8) 0.0015(8) 0.0097(7)
C3 0.0191(9) 0.0218(10) 0.0199(10) -0.0018(8) 0.0026(8) 0.0051(7)
C4 0.0209(9) 0.0218(10) 0.0177(10) 0.0008(8) 0.0050(8) 0.0065(7)
C5 0.0172(9) 0.0238(11) 0.0235(11) 0.0088(8) 0.0044(8) 0.0078(8)
C6 0.0231(10) 0.0211(10) 0.0214(11) 0.0044(8) 0.0018(8) 0.0094(8)
C7 0.0151(9) 0.0239(10) 0.0223(10) 0.0023(8) 0.0031(8) 0.0081(7)
C8 0.0123(8) 0.0236(10) 0.0199(10) 0.0046(8) 0.0038(7) 0.0039(7)
C9 0.0188(9) 0.0183(10) 0.0194(10) 0.0022(8) -0.0008(8) 0.0007(7)
C10 0.0242(10) 0.0207(10) 0.0211(11) 0.0044(8) -0.0004(8) 0.0051(8)
C11 0.0209(11) 0.0363(14) 0.0616(18) 0.0080(12) 0.0120(11) 0.0046(10)
C12 0.0669(18) 0.0294(14) 0.0323(14) 0.0015(10) 0.0053(13) 0.0161(12)
C13 0.0628(18) 0.0263(13) 0.0374(15) 0.0048(11) -0.0085(13) 0.0050(12)
C14 0.0418(14) 0.0331(13) 0.0311(13) 0.0010(10) 0.0075(11) 0.0131(10)

loop_
_atom_type_symbol
_atom_type_description
_atom_type_scat_dispersion_real
_atom_type_scat_dispersion_imag
_atom_type_scat_source
C C 0.0033 0.0016 'International Tables Vol C Tables 4.2.6.8 and 6.1.1.4'
H H 0.0000 0.0000 'International Tables Vol C Tables 4.2.6.8 and 6.1.1.4'
N N 0.0061 0.0033 'International Tables Vol C Tables 4.2.6.8 and 6.1.1.4'
O O 0.0106 0.0060 'International Tables Vol C Tables 4.2.6.8 and 6.1.1.4'
S S 0.1246 0.1234 'International Tables Vol C Tables 4.2.6.8 and 6.1.1.4'
Cr Cr 0.3209 0.6236 'International Tables Vol C Tables 4.2.6.8 and 6.1.1.4'
Zn Zn 0.2839 1.4301 'International Tables Vol C Tables 4.2.6.8 and 6.1.1.4'

loop_
_geom_angle_atom_site_label_1
_geom_angle_atom_site_label_2
_geom_angle_atom_site_label_3
_geom_angle
_geom_angle_site_symmetry_1
_geom_angle_site_symmetry_3
_geom_angle_publ_flag
O4 Cr1 O1 177.10(6) . 2_556 ?
O4 Cr1 O2 87.64(6) . 2_556 ?
O1 Cr1 O2 95.07(7) 2_556 2_556 ?
O4 Cr1 O2 94.46(7) . . ?
O1 Cr1 O2 86.98(7) 2_556 . ?
O2 Cr1 O2 81.02(7) 2_556 . ?
O4 Cr1 N1 97.37(7) . . ?
O1 Cr1 N1 81.92(7) 2_556 . ?
O2 Cr1 N1 84.39(7) 2_556 . ?
O2 Cr1 N1 160.78(6) . . ?
O4 Cr1 N2 82.85(7) . . ?
O1 Cr1 N2 94.40(7) 2_556 . ?
O2 Cr1 N2 170.19(6) 2_556 . ?
O2 Cr1 N2 102.05(7) . . ?
N1 Cr1 N2 94.43(8) . . ?
O4 Zn1 N4 115.65(8) . . ?
O4 Zn1 O1 104.83(7) . . ?
N4 Zn1 O1 110.16(7) . . ?
O4 Zn1 N3 106.75(7) . . ?
N4 Zn1 N3 111.73(8) . . ?
O1 Zn1 N3 107.18(8) . . ?
O5 S3 C12 104.83(12) . . ?
O5 S3 C11 104.99(12) . . ?
C12 S3 C11 98.75(14) . . ?
O6 S4 C13 105.93(11) . . ?
O6 S4 C14 106.00(11) . . ?
C13 S4 C14 98.21(13) . . ?
C3 N1 C2 114.68(16) 2_556 . ?
C3 N1 Cr1 106.55(12) 2_556 . ?
C2 N1 Cr1 107.51(12) . . ?
C3 N1 H1N 101.6 2_556 . ?
C2 N1 H1N 110.6 . . ?
Cr1 N1 H1N 116.1 . . ?
C5 N2 C7 114.53(15) . . ?
C5 N2 Cr1 116.43(12) . . ?
C7 N2 Cr1 105.21(12) . . ?
C5 N2 H2N 106.2 . . ?
C7 N2 H2N 107.4 . . ?
Cr1 N2 H2N 106.6 . . ?
C9 N3 Zn1 171.68(18) . . ?
C10 N4 Zn1 159.68(17) . . ?
C4 O1 Cr1 117.14(11) . 2_556 ?
C4 O1 Zn1 119.33(11) . . ?
Cr1 O1 Zn1 116.96(8) 2_556 . ?
C1 O2 Cr1 110.65(11) . 2_556 ?
C1 O2 Cr1 134.17(11) . . ?
Cr1 O2 Cr1 98.98(7) 2_556 . ?
C6 O3 H3A 109.5 . . ?
C8 O4 Cr1 116.10(11) . . ?
C8 O4 Zn1 125.58(11) . . ?
Cr1 O4 Zn1 117.40(7) . . ?
O2 C1 C2 108.49(15) . 2_556 ?
O2 C1 H1A 110.0 . . ?
C2 C1 H1A 110.0 2_556 . ?
O2 C1 H1B 110.0 . . ?
C2 C1 H1B 110.0 2_556 . ?
H1A C1 H1B 108.4 . . ?
N1 C2 C1 110.77(16) . 2_556 ?
N1 C2 H2A 109.5 . . ?
C1 C2 H2A 109.5 2_556 . ?
N1 C2 H2B 109.5 . . ?
C1 C2 H2B 109.5 2_556 . ?
H2A C2 H2B 108.1 . . ?
N1 C3 C4 109.45(16) 2_556 . ?
N1 C3 H3B 109.8 2_556 . ?
C4 C3 H3B 109.8 . . ?
N1 C3 H3C 109.8 2_556 . ?
C4 C3 H3C 109.8 . . ?
H3B C3 H3C 108.2 . . ?
O1 C4 C3 108.52(15) . . ?
O1 C4 H4B 110.0 . . ?
C3 C4 H4B 110.0 . . ?
O1 C4 H4C 110.0 . . ?
C3 C4 H4C 110.0 . . ?
H4B C4 H4C 108.4 . . ?
N2 C5 C6 114.08(16) . . ?
N2 C5 H5B 108.7 . . ?
C6 C5 H5B 108.7 . . ?
N2 C5 H5C 108.7 . . ?
C6 C5 H5C 108.7 . . ?
H5B C5 H5C 107.6 . . ?
O3 C6 C5 106.67(17) . . ?
O3 C6 H6B 110.4 . . ?
C5 C6 H6B 110.4 . . ?
O3 C6 H6C 110.4 . . ?
C5 C6 H6C 110.4 . . ?
H6B C6 H6C 108.6 . . ?
N2 C7 C8 108.94(16) . . ?
N2 C7 H7A 109.9 . . ?
C8 C7 H7A 109.9 . . ?
N2 C7 H7B 109.9 . . ?
C8 C7 H7B 109.9 . . ?
H7A C7 H7B 108.3 . . ?
O4 C8 C7 108.16(14) . . ?
O4 C8 H8A 110.1 . . ?
C7 C8 H8A 110.1 . . ?
O4 C8 H8B 110.1 . . ?
C7 C8 H8B 110.1 . . ?
H8A C8 H8B 108.4 . . ?
N3 C9 S1 178.9(2) . . ?
N4 C10 S2 178.9(2) . . ?
S3 C11 H11A 109.5 . . ?
S3 C11 H11B 109.5 . . ?
H11A C11 H11B 109.5 . . ?
S3 C11 H11C 109.5 . . ?
H11A C11 H11C 109.5 . . ?
H11B C11 H11C 109.5 . . ?
S3 C12 H12A 109.5 . . ?
S3 C12 H12B 109.5 . . ?
H12A C12 H12B 109.5 . . ?
S3 C12 H12C 109.5 . . ?
H12A C12 H12C 109.5 . . ?
H12B C12 H12C 109.5 . . ?
S4 C13 H13A 109.5 . . ?
S4 C13 H13B 109.5 . . ?
H13A C13 H13B 109.5 . . ?
S4 C13 H13C 109.5 . . ?
H13A C13 H13C 109.5 . . ?
H13B C13 H13C 109.5 . . ?
S4 C14 H14A 109.5 . . ?
S4 C14 H14B 109.5 . . ?
H14A C14 H14B 109.5 . . ?
S4 C14 H14C 109.5 . . ?
H14A C14 H14C 109.5 . . ?
H14B C14 H14C 109.5 . . ?

loop_
_geom_bond_atom_site_label_1
_geom_bond_atom_site_label_2
_geom_bond_distance
_geom_bond_site_symmetry_2
_geom_bond_publ_flag
Cr1 O4 1.9453(15) . ?
Cr1 O1 1.9663(16) 2_556 ?
Cr1 O2 1.9774(16) 2_556 ?
Cr1 O2 1.9866(16) . ?
Cr1 N1 2.0718(18) . ?
Cr1 N2 2.0953(19) . ?
Zn1 O4 1.9540(16) . ?
Zn1 N4 1.9568(19) . ?
Zn1 O1 1.9669(16) . ?
Zn1 N3 1.9680(19) . ?
S1 C9 1.629(2) . ?
S2 C10 1.629(2) . ?
S3 O5 1.5068(17) . ?
S3 C12 1.772(3) . ?
S3 C11 1.778(3) . ?
S4 O6 1.5076(18) . ?
S4 C13 1.779(3) . ?
S4 C14 1.781(3) . ?
N1 C3 1.493(3) 2_556 ?
N1 C2 1.495(2) . ?
N1 H1N 0.8659 . ?
N2 C5 1.481(3) . ?
N2 C7 1.489(3) . ?
N2 H2N 0.9188 . ?
N3 C9 1.164(3) . ?
N4 C10 1.167(3) . ?
O1 C4 1.431(2) . ?
O1 Cr1 1.9663(16) 2_556 ?
O2 C1 1.426(2) . ?
O2 Cr1 1.9774(16) 2_556 ?
O3 C6 1.415(3) . ?
O3 H3A 0.8200 . ?
O4 C8 1.438(2) . ?
C1 C2 1.520(3) 2_556 ?
C1 H1A 0.9700 . ?
C1 H1B 0.9700 . ?
C2 C1 1.520(3) 2_556 ?
C2 H2A 0.9700 . ?
C2 H2B 0.9700 . ?
C3 N1 1.493(3) 2_556 ?
C3 C4 1.514(3) . ?
C3 H3B 0.9700 . ?
C3 H3C 0.9700 . ?
C4 H4B 0.9700 . ?
C4 H4C 0.9700 . ?
C5 C6 1.516(3) . ?
C5 H5B 0.9700 . ?
C5 H5C 0.9700 . ?
C6 H6B 0.9700 . ?
C6 H6C 0.9700 . ?
C7 C8 1.519(3) . ?
C7 H7A 0.9700 . ?
C7 H7B 0.9700 . ?
C8 H8A 0.9700 . ?
C8 H8B 0.9700 . ?
C11 H11A 0.9600 . ?
C11 H11B 0.9600 . ?
C11 H11C 0.9600 . ?
C12 H12A 0.9600 . ?
C12 H12B 0.9600 . ?
C12 H12C 0.9600 . ?
C13 H13A 0.9600 . ?
C13 H13B 0.9600 . ?
C13 H13C 0.9600 . ?
C14 H14A 0.9600 . ?
C14 H14B 0.9600 . ?
C14 H14C 0.9600 . ?

loop_
_geom_torsion_atom_site_label_1
_geom_torsion_atom_site_label_2
_geom_torsion_atom_site_label_3
_geom_torsion_atom_site_label_4
_geom_torsion
_geom_torsion_site_symmetry_1
_geom_torsion_site_symmetry_2
_geom_torsion_site_symmetry_3
_geom_torsion_site_symmetry_4
_geom_torsion_publ_flag
O4 Cr1 N1 C3 -152.17(11) . . . 2_556 ?
O1 Cr1 N1 C3 25.00(11) 2_556 . . 2_556 ?
O2 Cr1 N1 C3 120.95(12) 2_556 . . 2_556 ?
O2 Cr1 N1 C3 80.3(2) . . . 2_556 ?
N2 Cr1 N1 C3 -68.83(12) . . . 2_556 ?
O4 Cr1 N1 C2 84.43(12) . . . . ?
O1 Cr1 N1 C2 -98.41(12) 2_556 . . . ?
O2 Cr1 N1 C2 -2.45(11) 2_556 . . . ?
O2 Cr1 N1 C2 -43.1(2) . . . . ?
N2 Cr1 N1 C2 167.77(12) . . . . ?
O4 Cr1 N2 C5 -151.48(15) . . . . ?
O1 Cr1 N2 C5 29.42(15) 2_556 . . . ?
O2 Cr1 N2 C5 -58.42(15) . . . . ?
N1 Cr1 N2 C5 111.63(15) . . . . ?
O4 Cr1 N2 C7 -23.48(12) . . . . ?
O1 Cr1 N2 C7 157.42(12) 2_556 . . . ?
O2 Cr1 N2 C7 69.58(12) . . . . ?
N1 Cr1 N2 C7 -120.37(12) . . . . ?
O4 Zn1 N4 C10 -73.8(5) . . . . ?
O1 Zn1 N4 C10 44.8(5) . . . . ?
N3 Zn1 N4 C10 163.8(5) . . . . ?
O4 Zn1 O1 C4 -106.82(14) . . . . ?
N4 Zn1 O1 C4 128.13(14) . . . . ?
N3 Zn1 O1 C4 6.38(15) . . . . ?
O4 Zn1 O1 Cr1 43.96(9) . . . 2_556 ?
N4 Zn1 O1 Cr1 -81.09(10) . . . 2_556 ?
N3 Zn1 O1 Cr1 157.15(8) . . . 2_556 ?
O4 Cr1 O2 C1 43.74(17) . . . . ?
O1 Cr1 O2 C1 -133.73(17) 2_556 . . . ?
O2 Cr1 O2 C1 130.64(18) 2_556 . . . ?
N1 Cr1 O2 C1 171.67(18) . . . . ?
N2 Cr1 O2 C1 -39.88(17) . . . . ?
O4 Cr1 O2 Cr1 -86.90(7) . . . 2_556 ?
O1 Cr1 O2 Cr1 95.63(7) 2_556 . . 2_556 ?
O2 Cr1 O2 Cr1 0.0 2_556 . . 2_556 ?
N1 Cr1 O2 Cr1 41.0(2) . . . 2_556 ?
N2 Cr1 O2 Cr1 -170.52(6) . . . 2_556 ?
O2 Cr1 O4 C8 176.36(13) 2_556 . . . ?
O2 Cr1 O4 C8 -102.85(13) . . . . ?
N1 Cr1 O4 C8 92.33(14) . . . . ?
N2 Cr1 O4 C8 -1.23(13) . . . . ?
O1 Cr1 O4 Zn1 -173.6(11) 2_556 . . . ?
O2 Cr1 O4 Zn1 -14.00(8) 2_556 . . . ?
O2 Cr1 O4 Zn1 66.79(9) . . . . ?
N1 Cr1 O4 Zn1 -98.03(9) . . . . ?
N2 Cr1 O4 Zn1 168.41(9) . . . . ?
N4 Zn1 O4 C8 -115.33(15) . . . . ?
O1 Zn1 O4 C8 123.16(14) . . . . ?
N3 Zn1 O4 C8 9.66(16) . . . . ?
N4 Zn1 O4 Cr1 76.12(10) . . . . ?
O1 Zn1 O4 Cr1 -45.39(9) . . . . ?
N3 Zn1 O4 Cr1 -158.89(8) . . . . ?
Cr1 O2 C1 C2 -43.00(17) 2_556 . . 2_556 ?
Cr1 O2 C1 C2 -169.78(12) . . . 2_556 ?
C3 N1 C2 C1 -92.3(2) 2_556 . . 2_556 ?
Cr1 N1 C2 C1 25.96(18) . . . 2_556 ?
Cr1 O1 C4 C3 19.75(19) 2_556 . . . ?
Zn1 O1 C4 C3 170.47(12) . . . . ?
N1 C3 C4 O1 -40.8(2) 2_556 . . . ?
C7 N2 C5 C6 61.6(2) . . . . ?
Cr1 N2 C5 C6 -175.14(13) . . . . ?
N2 C5 C6 O3 53.1(2) . . . . ?
C5 N2 C7 C8 172.19(16) . . . . ?
Cr1 N2 C7 C8 43.05(17) . . . . ?
Cr1 O4 C8 C7 25.52(19) . . . . ?
Zn1 O4 C8 C7 -143.16(13) . . . . ?
N2 C7 C8 O4 -45.6(2) . . . . ?
